data_9009783
loop_
_publ_author_name
'Pauling, L.'
'Hendricks, S. B.'

_publ_section_title
;
 Crystal structures of hematite and corundum
 Locality: Ceylon
;
_journal_name_full 'Journal of the American Chemical Society'
_journal_page_first 781
_journal_page_last 790
_journal_paper_doi 10.1021/ja01680a027
_journal_volume 47
_journal_year 1925
_chemical_formula_sum 'Al2 O3'
_chemical_name_mineral Corundum
_space_group_IT_number 167
_symmetry_space_group_name_Hall '-P 3* 2n'
_symmetry_space_group_name_H-M 'R -3 c :R'
_cell_angle_alpha 55.28
_cell_angle_beta 55.28
_cell_angle_gamma 55.28
_cell_length_a 5.120
_cell_length_b 5.120
_cell_length_c 5.120
_cell_formula_units_Z 2
_cell_volume 84.496
_exptl_crystal_density_diffrn 4.008
_cod_original_sg_symbol_H-M 'R -3 c'
_cod_database_code 9009783

loop_
_symmetry_equiv_pos_as_xyz
x,y,z
1/2-x,1/2-z,1/2-y
-z,-x,-y
1/2+y,1/2+x,1/2+z
y,z,x
1/2-z,1/2-y,1/2-x
-x,-y,-z
1/2+x,1/2+z,1/2+y
z,x,y
1/2-y,1/2-x,1/2-z
-y,-z,-x
1/2+z,1/2+y,1/2+x

loop_
_atom_site_label
_atom_site_fract_x
_atom_site_fract_y
_atom_site_fract_z
Al 0.35500 0.35500 0.35500
O 0.55300 -0.05300 0.25000

loop_
_cod_related_entry_id
_cod_related_entry_database
_cod_related_entry_code
1 ChemSpider 8164808

_cod_duplicate_entry 1010914
